data_2017920
loop_
_publ_author_name
'Ravikumar, K.'
'Sridhar, B.'
'Bhujanga Rao, A. K. S.'
'Pulla Reddy, M.'

_publ_section_title
;
 Sorafenib and its tosylate salt: a multikinase inhibitor for treating
 cancer
;
_journal_coeditor_code DN3155
_journal_issue 1
_journal_name_full 'Acta Crystallographica Section C'
_journal_page_first o29
_journal_page_last o32
_journal_paper_doi 10.1107/S0108270110047451
_journal_volume 67
_journal_year 2011
_chemical_formula_iupac 'C21 H16 Cl F3 N4 O3'
_chemical_formula_moiety 'C21 H16 Cl F3 N4 O3'
_chemical_formula_sum 'C21 H16 Cl F3 N4 O3'
_chemical_formula_weight 464.83
_chemical_name_systematic
;
4-(4-{3-[4-chloro-3-(trifluoromethyl)phenyl]ureido}phenoxy)-
<i>N</i>-methylpyridine-2-carboxamide
;
_space_group_IT_number 14
_symmetry_cell_setting monoclinic
_symmetry_space_group_name_Hall '-P 2ybc'
_symmetry_space_group_name_H-M 'P 1 21/c 1'
_atom_sites_solution_hydrogens geom
_atom_sites_solution_primary direct
_atom_sites_solution_secondary difmap
_audit_creation_method SHELXL-97
_cell_angle_alpha 90.00
_cell_angle_beta 94.358(3)
_cell_angle_gamma 90.00
_cell_formula_units_Z 4
_cell_length_a 8.1587(16)
_cell_length_b 9.8055(19)
_cell_length_c 27.758(5)
_cell_measurement_reflns_used 7634
_cell_measurement_temperature 294(2)
_cell_measurement_theta_max 26.89
_cell_measurement_theta_min 2.20
_cell_volume 2214.2(7)
_computing_cell_refinement 'SAINT (Bruker, 2001)'
_computing_data_collection 'SMART (Bruker, 2001)'
_computing_data_reduction 'SAINT (Bruker, 2001)'
_computing_molecular_graphics
;
DIAMOND (Brandenburg & Putz, 2005) and Mercury (Macrae <i>et al.</i>,
2008)
;
_computing_publication_material 'SHELXL97 (Sheldrick, 2008)'
_computing_structure_refinement 'SHELXL97 (Sheldrick, 2008)'
_computing_structure_solution 'SHELXS97 (Sheldrick, 2008)'
_diffrn_ambient_temperature 294(2)
_diffrn_measured_fraction_theta_full 0.999
_diffrn_measured_fraction_theta_max 0.999
_diffrn_measurement_device 'Bruker SMART APEX CCD area-detector'
_diffrn_measurement_device_type 'Bruker SMART APEX CCD area-detector'
_diffrn_measurement_method \w
_diffrn_radiation_monochromator graphite
_diffrn_radiation_source 'fine-focus sealed tube'
_diffrn_radiation_type MoK\a
_diffrn_radiation_wavelength 0.71073
_diffrn_reflns_av_R_equivalents 0.0243
_diffrn_reflns_av_sigmaI/netI 0.0189
_diffrn_reflns_limit_h_max 9
_diffrn_reflns_limit_h_min -9
_diffrn_reflns_limit_k_max 11
_diffrn_reflns_limit_k_min -11
_diffrn_reflns_limit_l_max 32
_diffrn_reflns_limit_l_min -32
_diffrn_reflns_number 20023
_diffrn_reflns_theta_full 25.00
_diffrn_reflns_theta_max 25.00
_diffrn_reflns_theta_min 1.47
_diffrn_standards_number 0
_exptl_absorpt_coefficient_mu 0.228
_exptl_absorpt_correction_type none
_exptl_crystal_colour colourless
_exptl_crystal_density_diffrn 1.394
_exptl_crystal_density_method 'not measured'
_exptl_crystal_description needle
_exptl_crystal_F_000 952
_exptl_crystal_size_max 0.17
_exptl_crystal_size_mid 0.11
_exptl_crystal_size_min 0.06
_refine_diff_density_max 0.226
_refine_diff_density_min -0.165
_refine_ls_extinction_method none
_refine_ls_goodness_of_fit_ref 1.020
_refine_ls_hydrogen_treatment mixed
_refine_ls_matrix_type full
_refine_ls_number_parameters 302
_refine_ls_number_reflns 3896
_refine_ls_number_restraints 0
_refine_ls_restrained_S_all 1.020
_refine_ls_R_factor_all 0.0447
_refine_ls_R_factor_gt 0.0368
_refine_ls_shift/su_max 0.001
_refine_ls_shift/su_mean 0.000
_refine_ls_structure_factor_coef Fsqd
_refine_ls_weighting_details 'calc w = 1/[\s^2^(Fo^2^)+(0.0506P)^2^+0.5662P] where P=(Fo^2^+2Fc^2^)/3'
_refine_ls_weighting_scheme calc
_refine_ls_wR_factor_gt 0.0961
_refine_ls_wR_factor_ref 0.1023
_reflns_number_gt 3241
_reflns_number_total 3896
_reflns_threshold_expression I>2\s(I)
_cod_data_source_file dn3155.cif
_cod_data_source_block I
_cod_original_sg_symbol_H-M 'P 21/c'
_cod_database_code 2017920

loop_
_symmetry_equiv_pos_as_xyz
'x, y, z'
'-x, y+1/2, -z+1/2'
'-x, -y, -z'
'x, -y-1/2, z-1/2'

loop_
_atom_site_type_symbol
_atom_site_label
_atom_site_fract_x
_atom_site_fract_y
_atom_site_fract_z
_atom_site_U_iso_or_equiv
_atom_site_adp_type
_atom_site_calc_flag
_atom_site_refinement_flags
_atom_site_occupancy
_atom_site_disorder_assembly
_atom_site_disorder_group
C C1 1.0026(2) 0.7566(2) 1.13693(6) 0.0555(4) Uani d . 1 . .
C C2 0.95529(19) 0.62000(18) 1.12557(5) 0.0485(4) Uani d . 1 . .
C C3 0.8941(2) 0.58869(17) 1.07760(6) 0.0489(4) Uani d . 1 . .
H H3 0.8626 0.4997 1.0699 0.059 Uiso calc R 1 . .
C C4 0.8799(2) 0.69043(17) 1.04100(6) 0.0486(4) Uani d . 1 . .
C C5 0.9362(2) 0.82454(18) 1.05254(6) 0.0597(5) Uani d . 1 . .
H H5 0.9335 0.8914 1.0287 0.072 Uiso calc R 1 . .
C C6 0.9963(3) 0.85606(19) 1.10040(7) 0.0645(5) Uani d . 1 . .
H H6 1.0324 0.9441 1.1078 0.077 Uiso calc R 1 . .
C C7 0.7692(2) 0.73446(18) 0.95428(6) 0.0539(4) Uani d . 1 . .
C C8 0.6343(2) 0.71823(16) 0.86926(5) 0.0480(4) Uani d . 1 . .
C C9 0.4903(2) 0.66724(17) 0.84432(6) 0.0526(4) Uani d . 1 . .
H H9 0.4235 0.6069 0.8597 0.063 Uiso calc R 1 . .
C C10 0.4464(2) 0.70712(18) 0.79592(6) 0.0566(4) Uani d . 1 . .
H H10 0.3518 0.6726 0.7795 0.068 Uiso calc R 1 . .
C C11 0.5472(2) 0.79926(17) 0.77315(5) 0.0523(4) Uani d . 1 . .
C C12 0.6892(2) 0.85257(18) 0.79774(6) 0.0596(5) Uani d . 1 . .
H H12 0.7543 0.9144 0.7824 0.071 Uiso calc R 1 . .
C C13 0.7334(2) 0.81215(19) 0.84593(6) 0.0579(5) Uani d . 1 . .
H H13 0.8278 0.8474 0.8623 0.070 Uiso calc R 1 . .
C C14 0.5178(2) 0.75891(16) 0.68634(6) 0.0470(4) Uani d . 1 . .
C C15 0.6009(2) 0.63316(18) 0.68937(6) 0.0547(4) Uani d . 1 . .
H H15 0.6504 0.6018 0.7186 0.066 Uiso calc R 1 . .
C C16 0.6066(2) 0.55589(19) 0.64638(7) 0.0622(5) Uani d . 1 . .
H H16 0.6607 0.4724 0.6485 0.075 Uiso calc R 1 . .
C C17 0.4612(2) 0.71866(16) 0.60018(5) 0.0447(4) Uani d . 1 . .
C C18 0.4464(2) 0.80324(16) 0.64079(5) 0.0472(4) Uani d . 1 . .
H H18 0.3912 0.8861 0.6378 0.057 Uiso calc R 1 . .
C C19 0.3855(2) 0.76440(17) 0.55022(6) 0.0484(4) Uani d . 1 . .
C C20 0.2898(3) 0.6881(2) 0.46694(6) 0.0711(6) Uani d . 1 . .
H H20A 0.1735 0.7023 0.4674 0.107 Uiso calc R 1 . .
H H20B 0.3097 0.6102 0.4473 0.107 Uiso calc R 1 . .
H H20C 0.3393 0.7673 0.4538 0.107 Uiso calc R 1 . .
C C21 0.9677(2) 0.5069(2) 1.16348(6) 0.0603(5) Uani d . 1 . .
N N1 0.8102(2) 0.64977(16) 0.99427(5) 0.0599(4) Uani d . 1 . .
H H1N 0.774(2) 0.567(2) 0.9915(7) 0.067(6) Uiso d . 1 . .
N N2 0.6806(2) 0.66506(16) 0.91699(5) 0.0560(4) Uani d . 1 . .
H H2N 0.652(2) 0.583(2) 0.9235(7) 0.060(5) Uiso d . 1 . .
N N3 0.53854(19) 0.59478(15) 0.60211(5) 0.0562(4) Uani d . 1 . .
N N4 0.3622(2) 0.66439(17) 0.51688(5) 0.0600(4) Uani d . 1 . .
H H3N 0.387(3) 0.581(3) 0.5272(8) 0.086(7) Uiso d . 1 . .
O O1 0.34845(19) 0.88759(13) 0.54173(4) 0.0697(4) Uani d . 1 . .
O O2 0.49976(18) 0.84699(12) 0.72516(4) 0.0629(4) Uani d . 1 . .
O O3 0.8075(2) 0.85716(13) 0.95244(5) 0.0815(5) Uani d . 1 . .
F F1 0.92783(15) 0.38124(12) 1.14415(4) 0.0777(3) Uani d . 1 . .
F F2 1.12158(15) 0.49440(13) 1.18595(4) 0.0818(4) Uani d . 1 . .
F F3 0.86219(16) 0.52690(15) 1.19909(4) 0.0887(4) Uani d . 1 . .
Cl Cl1 1.06648(7) 0.80683(6) 1.196991(17) 0.0823(2) Uani d . 1 . .

loop_
_atom_site_aniso_label
_atom_site_aniso_U_11
_atom_site_aniso_U_22
_atom_site_aniso_U_33
_atom_site_aniso_U_12
_atom_site_aniso_U_13
_atom_site_aniso_U_23
C1 0.0571(10) 0.0691(12) 0.0390(8) -0.0011(9) -0.0045(7) -0.0119(8)
C2 0.0448(8) 0.0633(11) 0.0371(8) -0.0001(8) 0.0013(7) -0.0011(7)
C3 0.0559(9) 0.0500(9) 0.0404(9) -0.0052(8) 0.0006(7) -0.0020(7)
C4 0.0578(10) 0.0509(9) 0.0363(8) -0.0030(7) -0.0017(7) -0.0030(7)
C5 0.0826(13) 0.0495(10) 0.0453(9) -0.0070(9) -0.0061(9) -0.0008(8)
C6 0.0826(13) 0.0516(10) 0.0567(11) -0.0081(9) -0.0110(9) -0.0112(9)
C7 0.0724(11) 0.0486(10) 0.0394(9) -0.0078(8) -0.0051(8) 0.0011(7)
C8 0.0629(10) 0.0443(9) 0.0359(8) -0.0023(7) -0.0020(7) 0.0000(7)
C9 0.0635(10) 0.0515(9) 0.0422(9) -0.0108(8) -0.0006(8) 0.0050(7)
C10 0.0668(11) 0.0552(10) 0.0455(9) -0.0091(8) -0.0115(8) 0.0022(8)
C11 0.0775(12) 0.0452(9) 0.0331(8) 0.0018(8) -0.0024(8) 0.0017(7)
C12 0.0795(12) 0.0555(10) 0.0435(9) -0.0157(9) 0.0031(9) 0.0062(8)
C13 0.0673(11) 0.0600(11) 0.0447(9) -0.0163(9) -0.0071(8) 0.0030(8)
C14 0.0584(10) 0.0446(9) 0.0378(8) -0.0070(7) 0.0023(7) 0.0022(7)
C15 0.0633(10) 0.0560(10) 0.0438(9) 0.0042(8) -0.0020(8) 0.0092(8)
C16 0.0787(13) 0.0548(10) 0.0532(10) 0.0206(9) 0.0052(9) 0.0068(8)
C17 0.0519(9) 0.0435(9) 0.0392(8) -0.0005(7) 0.0054(7) 0.0029(7)
C18 0.0624(10) 0.0395(8) 0.0396(8) 0.0026(7) 0.0025(7) 0.0035(7)
C19 0.0609(10) 0.0462(9) 0.0384(8) 0.0039(8) 0.0063(7) -0.0003(7)
C20 0.0998(16) 0.0707(13) 0.0412(10) 0.0126(11) -0.0043(10) -0.0074(9)
C21 0.0584(10) 0.0779(13) 0.0440(9) -0.0018(9) 0.0001(8) 0.0043(9)
N1 0.0928(12) 0.0455(8) 0.0386(8) -0.0122(8) -0.0126(7) -0.0001(6)
N2 0.0800(10) 0.0469(8) 0.0389(7) -0.0127(8) -0.0101(7) 0.0053(6)
N3 0.0712(9) 0.0514(8) 0.0463(8) 0.0108(7) 0.0058(7) 0.0015(7)
N4 0.0886(11) 0.0500(9) 0.0403(8) 0.0116(8) -0.0023(7) -0.0034(7)
O1 0.1163(11) 0.0474(7) 0.0434(7) 0.0133(7) -0.0078(7) 0.0010(5)
O2 0.1034(10) 0.0480(7) 0.0355(6) 0.0039(6) -0.0053(6) 0.0018(5)
O3 0.1322(13) 0.0539(8) 0.0536(8) -0.0262(8) -0.0247(8) 0.0080(6)
F1 0.0974(9) 0.0698(7) 0.0639(7) -0.0089(6) -0.0065(6) 0.0139(6)
F2 0.0731(7) 0.0979(9) 0.0704(7) 0.0032(6) -0.0198(6) 0.0181(7)
F3 0.0953(9) 0.1190(11) 0.0551(7) -0.0042(7) 0.0275(6) 0.0122(7)
Cl1 0.0972(4) 0.0991(4) 0.0472(3) -0.0052(3) -0.0163(3) -0.0219(3)

loop_
_atom_type_symbol
_atom_type_description
_atom_type_scat_dispersion_real
_atom_type_scat_dispersion_imag
_atom_type_scat_source
C C 0.0033 0.0016 'International Tables Vol C Tables 4.2.6.8 and 6.1.1.4'
H H 0.0000 0.0000 'International Tables Vol C Tables 4.2.6.8 and 6.1.1.4'
N N 0.0061 0.0033 'International Tables Vol C Tables 4.2.6.8 and 6.1.1.4'
O O 0.0106 0.0060 'International Tables Vol C Tables 4.2.6.8 and 6.1.1.4'
F F 0.0171 0.0103 'International Tables Vol C Tables 4.2.6.8 and 6.1.1.4'
Cl Cl 0.1484 0.1585 'International Tables Vol C Tables 4.2.6.8 and 6.1.1.4'

loop_
_geom_angle_atom_site_label_1
_geom_angle_atom_site_label_2
_geom_angle_atom_site_label_3
_geom_angle_site_symmetry_1
_geom_angle_site_symmetry_3
_geom_angle
_geom_angle_publ_flag
C6 C1 C2 . . 119.94(15) ?
C6 C1 Cl1 . . 118.45(14) ?
C2 C1 Cl1 . . 121.59(14) ?
C3 C2 C1 . . 118.79(15) ?
C3 C2 C21 . . 119.31(16) ?
C1 C2 C21 . . 121.90(15) ?
C2 C3 C4 . . 121.48(15) ?
C2 C3 H3 . . 119.3 ?
C4 C3 H3 . . 119.3 ?
C5 C4 C3 . . 118.71(15) ?
C5 C4 N1 . . 124.10(15) ?
C3 C4 N1 . . 117.18(15) ?
C6 C5 C4 . . 119.79(16) ?
C6 C5 H5 . . 120.1 ?
C4 C5 H5 . . 120.1 ?
C1 C6 C5 . . 121.13(17) ?
C1 C6 H6 . . 119.4 ?
C5 C6 H6 . . 119.4 ?
O3 C7 N2 . . 123.99(15) ?
O3 C7 N1 . . 123.90(15) ?
N2 C7 N1 . . 112.12(15) ?
C9 C8 C13 . . 119.35(15) ?
C9 C8 N2 . . 118.14(15) ?
C13 C8 N2 . . 122.38(15) ?
C8 C9 C10 . . 120.57(16) ?
C8 C9 H9 . . 119.7 ?
C10 C9 H9 . . 119.7 ?
C11 C10 C9 . . 119.28(16) ?
C11 C10 H10 . . 120.4 ?
C9 C10 H10 . . 120.4 ?
C12 C11 C10 . . 120.80(15) ?
C12 C11 O2 . . 118.99(15) ?
C10 C11 O2 . . 120.08(15) ?
C11 C12 C13 . . 119.89(16) ?
C11 C12 H12 . . 120.1 ?
C13 C12 H12 . . 120.1 ?
C8 C13 C12 . . 120.10(16) ?
C8 C13 H13 . . 120.0 ?
C12 C13 H13 . . 120.0 ?
O2 C14 C15 . . 125.04(14) ?
O2 C14 C18 . . 115.96(14) ?
C15 C14 C18 . . 119.01(15) ?
C14 C15 C16 . . 117.68(15) ?
C14 C15 H15 . . 121.2 ?
C16 C15 H15 . . 121.2 ?
N3 C16 C15 . . 124.90(16) ?
N3 C16 H16 . . 117.5 ?
C15 C16 H16 . . 117.5 ?
N3 C17 C18 . . 123.86(14) ?
N3 C17 C19 . . 116.47(13) ?
C18 C17 C19 . . 119.66(14) ?
C17 C18 C14 . . 118.51(15) ?
C17 C18 H18 . . 120.7 ?
C14 C18 H18 . . 120.7 ?
O1 C19 N4 . . 123.14(15) ?
O1 C19 C17 . . 121.34(14) ?
N4 C19 C17 . . 115.52(14) ?
N4 C20 H20A . . 109.5 ?
N4 C20 H20B . . 109.5 ?
H20A C20 H20B . . 109.5 ?
N4 C20 H20C . . 109.5 ?
H20A C20 H20C . . 109.5 ?
H20B C20 H20C . . 109.5 ?
F2 C21 F1 . . 106.28(16) ?
F2 C21 F3 . . 106.81(14) ?
F1 C21 F3 . . 105.49(15) ?
F2 C21 C2 . . 112.98(15) ?
F1 C21 C2 . . 112.40(14) ?
F3 C21 C2 . . 112.34(16) ?
C7 N1 C4 . . 127.19(15) ?
C7 N1 H1N . . 115.0(13) ?
C4 N1 H1N . . 116.9(13) ?
C7 N2 C8 . . 126.04(15) ?
C7 N2 H2N . . 115.7(12) ?
C8 N2 H2N . . 118.3(13) ?
C16 N3 C17 . . 116.01(14) ?
C19 N4 C20 . . 123.45(16) ?
C19 N4 H3N . . 115.4(15) ?
C20 N4 H3N . . 121.0(15) ?
C14 O2 C11 . . 118.48(13) ?

loop_
_geom_bond_atom_site_label_1
_geom_bond_atom_site_label_2
_geom_bond_site_symmetry_2
_geom_bond_distance
_geom_bond_publ_flag
C1 C6 . 1.405(3) ?
C1 C2 . 1.423(3) ?
C1 Cl1 . 1.7782(17) ?
C2 C3 . 1.420(2) ?
C2 C21 . 1.527(2) ?
C3 C4 . 1.422(2) ?
C3 H3 . 0.9300 ?
C4 C5 . 1.422(2) ?
C4 N1 . 1.433(2) ?
C5 C6 . 1.415(2) ?
C5 H5 . 0.9300 ?
C6 H6 . 0.9300 ?
C7 O3 . 1.245(2) ?
C7 N2 . 1.394(2) ?
C7 N1 . 1.406(2) ?
C8 C9 . 1.409(2) ?
C8 C13 . 1.415(2) ?
C8 N2 . 1.447(2) ?
C9 C10 . 1.419(2) ?
C9 H9 . 0.9300 ?
C10 C11 . 1.404(2) ?
C10 H10 . 0.9300 ?
C11 C12 . 1.400(3) ?
C11 O2 . 1.4368(18) ?
C12 C13 . 1.415(2) ?
C12 H12 . 0.9300 ?
C13 H13 . 0.9300 ?
C14 O2 . 1.397(2) ?
C14 C15 . 1.407(2) ?
C14 C18 . 1.419(2) ?
C15 C16 . 1.417(3) ?
C15 H15 . 0.9300 ?
C16 N3 . 1.364(2) ?
C16 H16 . 0.9300 ?
C17 N3 . 1.368(2) ?
C17 C18 . 1.412(2) ?
C17 C19 . 1.541(2) ?
C18 H18 . 0.9300 ?
C19 O1 . 1.263(2) ?
C19 N4 . 1.352(2) ?
C20 N4 . 1.483(2) ?
C20 H20A . 0.9600 ?
C20 H20B . 0.9600 ?
C20 H20C . 0.9600 ?
C21 F2 . 1.365(2) ?
C21 F1 . 1.373(2) ?
C21 F3 . 1.373(2) ?
N1 H1N . 0.86(2) ?
N2 H2N . 0.86(2) ?
N4 H3N . 0.88(2) ?

loop_
_geom_hbond_atom_site_label_D
_geom_hbond_atom_site_label_H
_geom_hbond_atom_site_label_A
_geom_hbond_site_symmetry_A
_geom_hbond_distance_DH
_geom_hbond_distance_HA
_geom_hbond_distance_DA
_geom_hbond_angle_DHA
N1 H1N O1 2_646 0.86(2) 2.19(2) 3.014(2) 159.0(18)
N2 H2N O1 2_646 0.86(2) 2.15(2) 2.969(2) 159.8(17)
N4 H3N N3 . 0.88(2) 2.34(2) 2.760(2) 109.4(18)

loop_
_geom_torsion_atom_site_label_1
_geom_torsion_atom_site_label_2
_geom_torsion_atom_site_label_3
_geom_torsion_atom_site_label_4
_geom_torsion_site_symmetry_1
_geom_torsion_site_symmetry_2
_geom_torsion_site_symmetry_3
_geom_torsion_site_symmetry_4
_geom_torsion
_geom_torsion_publ_flag
C6 C1 C2 C3 . . . . -3.3(3) ?
Cl1 C1 C2 C3 . . . . 175.43(13) ?
C6 C1 C2 C21 . . . . 177.05(17) ?
Cl1 C1 C2 C21 . . . . -4.2(2) ?
C1 C2 C3 C4 . . . . 0.2(2) ?
C21 C2 C3 C4 . . . . 179.87(15) ?
C2 C3 C4 C5 . . . . 3.2(3) ?
C2 C3 C4 N1 . . . . -177.41(15) ?
C3 C4 C5 C6 . . . . -3.5(3) ?
N1 C4 C5 C6 . . . . 177.16(18) ?
C2 C1 C6 C5 . . . . 3.0(3) ?
Cl1 C1 C6 C5 . . . . -175.75(16) ?
C4 C5 C6 C1 . . . . 0.4(3) ?
C13 C8 C9 C10 . . . . 1.3(3) ?
N2 C8 C9 C10 . . . . -174.71(16) ?
C8 C9 C10 C11 . . . . -0.6(3) ?
C9 C10 C11 C12 . . . . -0.4(3) ?
C9 C10 C11 O2 . . . . -176.37(15) ?
C10 C11 C12 C13 . . . . 0.8(3) ?
O2 C11 C12 C13 . . . . 176.77(16) ?
C9 C8 C13 C12 . . . . -1.0(3) ?
N2 C8 C13 C12 . . . . 174.90(17) ?
C11 C12 C13 C8 . . . . -0.1(3) ?
O2 C14 C15 C16 . . . . 179.57(16) ?
C18 C14 C15 C16 . . . . -1.0(2) ?
C14 C15 C16 N3 . . . . 0.6(3) ?
N3 C17 C18 C14 . . . . 0.9(3) ?
C19 C17 C18 C14 . . . . -179.78(14) ?
O2 C14 C18 C17 . . . . 179.79(14) ?
C15 C14 C18 C17 . . . . 0.3(2) ?
N3 C17 C19 O1 . . . . -162.16(16) ?
C18 C17 C19 O1 . . . . 18.5(2) ?
N3 C17 C19 N4 . . . . 17.9(2) ?
C18 C17 C19 N4 . . . . -161.45(16) ?
C3 C2 C21 F2 . . . . 125.30(17) ?
C1 C2 C21 F2 . . . . -55.0(2) ?
C3 C2 C21 F1 . . . . 5.0(2) ?
C1 C2 C21 F1 . . . . -175.30(16) ?
C3 C2 C21 F3 . . . . -113.77(18) ?
C1 C2 C21 F3 . . . . 65.9(2) ?
O3 C7 N1 C4 . . . . 9.3(3) ?
N2 C7 N1 C4 . . . . -170.62(17) ?
C5 C4 N1 C7 . . . . -7.4(3) ?
C3 C4 N1 C7 . . . . 173.19(17) ?
O3 C7 N2 C8 . . . . 6.8(3) ?
N1 C7 N2 C8 . . . . -173.28(16) ?
C9 C8 N2 C7 . . . . -151.49(18) ?
C13 C8 N2 C7 . . . . 32.6(3) ?
C15 C16 N3 C17 . . . . 0.6(3) ?
C18 C17 N3 C16 . . . . -1.4(2) ?
C19 C17 N3 C16 . . . . 179.34(15) ?
O1 C19 N4 C20 . . . . -0.4(3) ?
C17 C19 N4 C20 . . . . 179.51(16) ?
C15 C14 O2 C11 . . . . -9.8(2) ?
C18 C14 O2 C11 . . . . 170.80(15) ?
C12 C11 O2 C14 . . . . 108.49(19) ?
C10 C11 O2 C14 . . . . -75.5(2) ?

loop_
_cod_related_entry_id
_cod_related_entry_database
_cod_related_entry_code
1 ChemSpider 187440
